data_7016444
loop_
_publ_author_name
'Vasilescu, I. M.'
'Baldwin, D. S.'
'Bourne, D. J.'
'Clegg, J. K.'
'Li, F.'
'Lindoy, L. F.'
'Meehan, G. V.'

_publ_section_title
;
 Interaction of Co(ii), Ni(ii) and Cu(ii) with dibenzo-substituted
 macrocyclic ligands incorporating both symmetrically and
 unsymmetrically arranged N, O and S donors.
;
_journal_issue 34
_journal_name_full 'Dalton transactions (Cambridge, England : 2003)'
_journal_page_first 8675
_journal_page_last 8684
_journal_paper_doi 10.1039/c1dt10523j
_journal_volume 40
_journal_year 2011
_chemical_formula_moiety 'C20 H27 N3 S2'
_chemical_formula_sum 'C20 H27 N3 S2'
_chemical_formula_weight 373.57
_chemical_name_systematic
;
?
;
_space_group_IT_number 2
_symmetry_cell_setting triclinic
_symmetry_Int_Tables_number 2
_symmetry_space_group_name_Hall '-P 1'
_symmetry_space_group_name_H-M 'P -1'
_atom_sites_solution_hydrogens geom
_atom_sites_solution_primary direct
_atom_sites_solution_secondary difmap
_audit_creation_method SHELXL-97
_cell_angle_alpha 104.996(13)
_cell_angle_beta 104.979(13)
_cell_angle_gamma 111.385(9)
_cell_formula_units_Z 2
_cell_length_a 9.4397(12)
_cell_length_b 10.8410(14)
_cell_length_c 11.552(2)
_cell_measurement_reflns_used 2617
_cell_measurement_temperature 150(2)
_cell_measurement_theta_max 25.59
_cell_measurement_theta_min 2.46
_cell_volume 978.1(3)
_computing_cell_refinement 'SAINT (Bruker-Nonius, 2003)'
_computing_data_collection 'APEX (Bruker-Nonius, 2003)'
_computing_data_reduction 'SAINT (Bruker-Nonius, 2003), XPREP (Bruker-Nonius, 2003)'
_computing_molecular_graphics
;ORTEP-3 (Farrugia, 1997)
WINGX-32 (Farrugia, 1999)
;
_computing_publication_material 'enCIFer 1.1 (CCDC, 2005)'
_computing_structure_refinement 'SHELXL-97 (Sheldrick, 1997)'
_computing_structure_solution 'SIR97 (Altomare, et. al. 1997)'
_diffrn_ambient_temperature 150(2)
_diffrn_measured_fraction_theta_full 0.995
_diffrn_measured_fraction_theta_max 0.995
_diffrn_measurement_device_type APEXII-FR591
_diffrn_measurement_method \w+\f
_diffrn_radiation_monochromator graphite
_diffrn_radiation_source 'rotating anode'
_diffrn_radiation_type MoK\a
_diffrn_radiation_wavelength 0.71073
_diffrn_reflns_av_R_equivalents 0.0872
_diffrn_reflns_av_sigmaI/netI 0.0551
_diffrn_reflns_limit_h_max 12
_diffrn_reflns_limit_h_min -12
_diffrn_reflns_limit_k_max 14
_diffrn_reflns_limit_k_min -14
_diffrn_reflns_limit_l_max 15
_diffrn_reflns_limit_l_min -15
_diffrn_reflns_number 45395
_diffrn_reflns_theta_full 28.33
_diffrn_reflns_theta_max 28.33
_diffrn_reflns_theta_min 2.19
_diffrn_standards_decay_% 0
_diffrn_standards_interval_count 0
_diffrn_standards_interval_time 0
_diffrn_standards_number 0
_exptl_absorpt_coefficient_mu 0.280
_exptl_absorpt_correction_T_max 0.981
_exptl_absorpt_correction_T_min 0.799
_exptl_absorpt_correction_type multi-scan
_exptl_absorpt_process_details 'SADABS (Sheldrick, 2003)'
_exptl_crystal_colour colourless
_exptl_crystal_density_diffrn 1.268
_exptl_crystal_density_method 'not measured'
_exptl_crystal_description shard
_exptl_crystal_F_000 400
_exptl_crystal_size_max 0.170
_exptl_crystal_size_mid 0.090
_exptl_crystal_size_min 0.07
_refine_diff_density_max 0.458
_refine_diff_density_min -0.289
_refine_diff_density_rms 0.066
_refine_ls_extinction_method none
_refine_ls_goodness_of_fit_ref 1.178
_refine_ls_hydrogen_treatment mixed
_refine_ls_matrix_type full
_refine_ls_number_parameters 235
_refine_ls_number_reflns 4854
_refine_ls_number_restraints 0
_refine_ls_restrained_S_all 1.178
_refine_ls_R_factor_all 0.0824
_refine_ls_R_factor_gt 0.0644
_refine_ls_shift/su_max 0.000
_refine_ls_shift/su_mean 0.000
_refine_ls_structure_factor_coef Fsqd
_refine_ls_weighting_details 'calc w=1/[\s^2^(Fo^2^)+(0.0353P)^2^+0.7706P] where P=(Fo^2^+2Fc^2^)/3'
_refine_ls_weighting_scheme calc
_refine_ls_wR_factor_gt 0.1210
_refine_ls_wR_factor_ref 0.1274
_reflns_number_gt 4082
_reflns_number_total 4854
_reflns_threshold_expression >2sigma(I)
_cod_data_source_file c1dt10523j.txt
_cod_data_source_block lj208sad
_cod_original_sg_symbol_H-M P-1
_cod_database_code 7016444

loop_
_symmetry_equiv_pos_as_xyz
'x, y, z'
'-x, -y, -z'

loop_
_atom_site_label
_atom_site_type_symbol
_atom_site_fract_x
_atom_site_fract_y
_atom_site_fract_z
_atom_site_U_iso_or_equiv
_atom_site_adp_type
_atom_site_occupancy
_atom_site_symmetry_multiplicity
_atom_site_calc_flag
_atom_site_refinement_flags
C1 C 0.6328(3) 0.5663(2) 0.3637(2) 0.0199(5) Uani 1 1 d .
C2 C 0.5271(3) 0.5317(2) 0.2365(2) 0.0208(5) Uani 1 1 d .
C3 C 0.5152(3) 0.4222(2) 0.1330(2) 0.0244(5) Uani 1 1 d .
H3 H 0.4440 0.3982 0.0469 0.029 Uiso 1 1 calc R
C4 C 0.6055(3) 0.3475(3) 0.1533(2) 0.0279(6) Uani 1 1 d .
H4 H 0.5959 0.2732 0.0818 0.033 Uiso 1 1 calc R
C5 C 0.7097(3) 0.3825(2) 0.2789(3) 0.0268(5) Uani 1 1 d .
H5 H 0.7724 0.3325 0.2931 0.032 Uiso 1 1 calc R
C6 C 0.7232(3) 0.4901(2) 0.3842(2) 0.0235(5) Uani 1 1 d .
H6 H 0.7935 0.5121 0.4700 0.028 Uiso 1 1 calc R
C7 C 0.4323(3) 0.6145(2) 0.2106(2) 0.0240(5) Uani 1 1 d .
H7A H 0.3398 0.5577 0.1240 0.029 Uiso 1 1 calc R
H7B H 0.3849 0.6297 0.2769 0.029 Uiso 1 1 calc R
C8 C 0.4649(3) 0.8506(2) 0.2186(2) 0.0237(5) Uani 1 1 d .
H8A H 0.4418 0.8707 0.2984 0.028 Uiso 1 1 calc R
H8B H 0.3587 0.8037 0.1423 0.028 Uiso 1 1 calc R
C9 C 0.5799(3) 0.9906(3) 0.2175(2) 0.0267(5) Uani 1 1 d .
H9A H 0.5263 1.0541 0.2199 0.032 Uiso 1 1 calc R
H9B H 0.5968 0.9698 0.1349 0.032 Uiso 1 1 calc R
C10 C 0.7194(3) 1.1402(3) 0.4875(2) 0.0285(5) Uani 1 1 d .
H10A H 0.6574 1.1942 0.4691 0.034 Uiso 1 1 calc R
H10B H 0.6456 1.0534 0.4955 0.034 Uiso 1 1 calc R
C11 C 0.8705(3) 1.2340(3) 0.6145(2) 0.0255(5) Uani 1 1 d .
H11A H 0.9455 1.3194 0.6053 0.031 Uiso 1 1 calc R
H11B H 0.8355 1.2682 0.6848 0.031 Uiso 1 1 calc R
C12 C 1.0790(3) 1.2271(3) 0.7868(2) 0.0233(5) Uani 1 1 d .
H12A H 1.1430 1.3309 0.8071 0.028 Uiso 1 1 calc R
H12B H 1.1576 1.1865 0.7987 0.028 Uiso 1 1 calc R
C13 C 0.9940(3) 1.2101(2) 0.8804(2) 0.0193(5) Uani 1 1 d .
C14 C 0.8976(3) 1.0709(2) 0.8735(2) 0.0178(4) Uani 1 1 d .
C15 C 0.8360(3) 1.0595(2) 0.9714(2) 0.0202(5) Uani 1 1 d .
H15 H 0.7740 0.9673 0.9700 0.024 Uiso 1 1 calc R
C16 C 0.8658(3) 1.1832(3) 1.0702(2) 0.0238(5) Uani 1 1 d .
H16 H 0.8251 1.1739 1.1362 0.029 Uiso 1 1 calc R
C17 C 0.9532(3) 1.3186(3) 1.0740(2) 0.0254(5) Uani 1 1 d .
H17 H 0.9703 1.4020 1.1403 0.030 Uiso 1 1 calc R
C18 C 1.0161(3) 1.3305(2) 0.9783(2) 0.0218(5) Uani 1 1 d .
H18 H 1.0757 1.4234 0.9799 0.026 Uiso 1 1 calc R
C19 C 0.7661(3) 0.8062(2) 0.7571(2) 0.0203(5) Uani 1 1 d .
H19A H 0.6536 0.7949 0.7442 0.024 Uiso 1 1 calc R
H19B H 0.8086 0.7895 0.8364 0.024 Uiso 1 1 calc R
C20 C 0.7582(3) 0.6956(2) 0.6398(2) 0.0218(5) Uani 1 1 d .
H20A H 0.7013 0.5976 0.6377 0.026 Uiso 1 1 calc R
H20B H 0.8714 0.7152 0.6460 0.026 Uiso 1 1 calc R
N1 N 0.5401(2) 0.7543(2) 0.2145(2) 0.0222(4) Uani 1 1 d .
N2 N 0.9597(2) 1.1542(2) 0.6500(2) 0.0234(4) Uani 1 1 d .
N3 N 0.8734(2) 0.9514(2) 0.7746(2) 0.0220(4) Uani 1 1 d .
S1 S 0.78170(7) 1.08667(6) 0.35400(6) 0.02269(15) Uani 1 1 d .
S2 S 0.64571(8) 0.70692(7) 0.49268(6) 0.02957(17) Uani 1 1 d .
H1N H 1.014(4) 1.147(3) 0.602(3) 0.044 Uiso 1 1 d .
H2N H 0.627(4) 0.793(3) 0.284(3) 0.044 Uiso 1 1 d .
H3N H 0.873(4) 0.965(3) 0.706(3) 0.044 Uiso 1 1 d .

loop_
_atom_site_aniso_label
_atom_site_aniso_U_11
_atom_site_aniso_U_22
_atom_site_aniso_U_33
_atom_site_aniso_U_23
_atom_site_aniso_U_13
_atom_site_aniso_U_12
C1 0.0217(11) 0.0129(10) 0.0232(12) 0.0042(9) 0.0094(9) 0.0076(9)
C2 0.0193(11) 0.0157(11) 0.0255(12) 0.0078(10) 0.0096(10) 0.0058(9)
C3 0.0268(12) 0.0203(11) 0.0207(12) 0.0064(10) 0.0091(10) 0.0067(10)
C4 0.0367(14) 0.0187(12) 0.0272(14) 0.0042(10) 0.0182(12) 0.0111(11)
C5 0.0314(13) 0.0194(12) 0.0362(15) 0.0106(11) 0.0180(12) 0.0153(10)
C6 0.0280(12) 0.0214(12) 0.0255(13) 0.0097(10) 0.0111(10) 0.0151(10)
C7 0.0173(11) 0.0206(12) 0.0288(13) 0.0084(10) 0.0055(10) 0.0067(9)
C8 0.0215(11) 0.0268(12) 0.0250(13) 0.0109(10) 0.0075(10) 0.0140(10)
C9 0.0285(13) 0.0268(13) 0.0252(13) 0.0121(11) 0.0067(11) 0.0145(11)
C10 0.0273(12) 0.0369(14) 0.0272(13) 0.0130(11) 0.0148(11) 0.0174(11)
C11 0.0298(13) 0.0258(12) 0.0256(13) 0.0100(10) 0.0146(11) 0.0150(11)
C12 0.0176(11) 0.0249(12) 0.0239(13) 0.0077(10) 0.0074(10) 0.0082(9)
C13 0.0155(10) 0.0234(11) 0.0179(11) 0.0066(9) 0.0049(9) 0.0100(9)
C14 0.0164(10) 0.0196(11) 0.0182(11) 0.0062(9) 0.0050(9) 0.0111(9)
C15 0.0213(11) 0.0202(11) 0.0217(12) 0.0092(9) 0.0086(9) 0.0114(9)
C16 0.0268(12) 0.0318(13) 0.0186(12) 0.0094(10) 0.0103(10) 0.0188(11)
C17 0.0267(12) 0.0271(13) 0.0204(12) 0.0034(10) 0.0074(10) 0.0157(11)
C18 0.0199(11) 0.0185(11) 0.0211(12) 0.0041(9) 0.0048(9) 0.0078(9)
C19 0.0215(11) 0.0198(11) 0.0205(12) 0.0068(9) 0.0083(9) 0.0113(9)
C20 0.0244(11) 0.0182(11) 0.0230(12) 0.0076(10) 0.0082(10) 0.0113(9)
N1 0.0199(10) 0.0225(10) 0.0257(11) 0.0106(9) 0.0075(8) 0.0116(8)
N2 0.0259(10) 0.0271(11) 0.0221(11) 0.0102(9) 0.0137(9) 0.0139(9)
N3 0.0283(10) 0.0185(10) 0.0207(10) 0.0070(8) 0.0118(9) 0.0112(8)
S1 0.0223(3) 0.0247(3) 0.0225(3) 0.0104(2) 0.0103(2) 0.0104(2)
S2 0.0406(4) 0.0278(3) 0.0217(3) 0.0037(3) 0.0067(3) 0.0250(3)

loop_
_atom_type_symbol
_atom_type_description
_atom_type_scat_dispersion_real
_atom_type_scat_dispersion_imag
_atom_type_scat_source
C C 0.0033 0.0016 'International Tables Vol C Tables 4.2.6.8 and 6.1.1.4'
H H 0.0000 0.0000 'International Tables Vol C Tables 4.2.6.8 and 6.1.1.4'
N N 0.0061 0.0033 'International Tables Vol C Tables 4.2.6.8 and 6.1.1.4'
S S 0.1246 0.1234 'International Tables Vol C Tables 4.2.6.8 and 6.1.1.4'

loop_
_geom_angle_atom_site_label_1
_geom_angle_atom_site_label_2
_geom_angle_atom_site_label_3
_geom_angle
C6 C1 C2 119.7(2)
C6 C1 S2 122.76(18)
C2 C1 S2 117.57(16)
C3 C2 C1 118.9(2)
C3 C2 C7 120.1(2)
C1 C2 C7 121.0(2)
C4 C3 C2 121.4(2)
C4 C3 H3 119.3
C2 C3 H3 119.3
C5 C4 C3 119.4(2)
C5 C4 H4 120.3
C3 C4 H4 120.3
C4 C5 C6 120.6(2)
C4 C5 H5 119.7
C6 C5 H5 119.7
C5 C6 C1 120.1(2)
C5 C6 H6 120.0
C1 C6 H6 120.0
N1 C7 C2 111.00(18)
N1 C7 H7A 109.4
C2 C7 H7A 109.4
N1 C7 H7B 109.4
C2 C7 H7B 109.4
H7A C7 H7B 108.0
N1 C8 C9 110.18(19)
N1 C8 H8A 109.6
C9 C8 H8A 109.6
N1 C8 H8B 109.6
C9 C8 H8B 109.6
H8A C8 H8B 108.1
C8 C9 S1 113.57(17)
C8 C9 H9A 108.9
S1 C9 H9A 108.9
C8 C9 H9B 108.9
S1 C9 H9B 108.9
H9A C9 H9B 107.7
C11 C10 S1 110.27(16)
C11 C10 H10A 109.6
S1 C10 H10A 109.6
C11 C10 H10B 109.6
S1 C10 H10B 109.6
H10A C10 H10B 108.1
N2 C11 C10 111.3(2)
N2 C11 H11A 109.4
C10 C11 H11A 109.4
N2 C11 H11B 109.4
C10 C11 H11B 109.4
H11A C11 H11B 108.0
N2 C12 C13 111.94(18)
N2 C12 H12A 109.2
C13 C12 H12A 109.2
N2 C12 H12B 109.2
C13 C12 H12B 109.2
H12A C12 H12B 107.9
C18 C13 C14 119.2(2)
C18 C13 C12 120.7(2)
C14 C13 C12 120.1(2)
N3 C14 C15 122.3(2)
N3 C14 C13 119.0(2)
C15 C14 C13 118.6(2)
C16 C15 C14 120.3(2)
C16 C15 H15 119.9
C14 C15 H15 119.9
C17 C16 C15 121.3(2)
C17 C16 H16 119.3
C15 C16 H16 119.3
C16 C17 C18 118.6(2)
C16 C17 H17 120.7
C18 C17 H17 120.7
C13 C18 C17 121.9(2)
C13 C18 H18 119.0
C17 C18 H18 119.0
N3 C19 C20 110.58(18)
N3 C19 H19A 109.5
C20 C19 H19A 109.5
N3 C19 H19B 109.5
C20 C19 H19B 109.5
H19A C19 H19B 108.1
C19 C20 S2 108.66(15)
C19 C20 H20A 110.0
S2 C20 H20A 110.0
C19 C20 H20B 110.0
S2 C20 H20B 110.0
H20A C20 H20B 108.3
C8 N1 C7 112.88(18)
C8 N1 H2N 108(2)
C7 N1 H2N 106(2)
C11 N2 C12 112.55(19)
C11 N2 H1N 109(2)
C12 N2 H1N 108(2)
C14 N3 C19 121.41(19)
C14 N3 H3N 113(2)
C19 N3 H3N 116(2)
C10 S1 C9 99.74(12)
C1 S2 C20 104.43(11)

loop_
_geom_bond_atom_site_label_1
_geom_bond_atom_site_label_2
_geom_bond_distance
C1 C6 1.406(3)
C1 C2 1.407(3)
C1 S2 1.776(2)
C2 C3 1.397(3)
C2 C7 1.511(3)
C3 C4 1.392(3)
C3 H3 0.9500
C4 C5 1.385(4)
C4 H4 0.9500
C5 C6 1.391(3)
C5 H5 0.9500
C6 H6 0.9500
C7 N1 1.466(3)
C7 H7A 0.9900
C7 H7B 0.9900
C8 N1 1.459(3)
C8 C9 1.516(3)
C8 H8A 0.9900
C8 H8B 0.9900
C9 S1 1.830(2)
C9 H9A 0.9900
C9 H9B 0.9900
C10 C11 1.519(4)
C10 S1 1.821(2)
C10 H10A 0.9900
C10 H10B 0.9900
C11 N2 1.471(3)
C11 H11A 0.9900
C11 H11B 0.9900
C12 N2 1.475(3)
C12 C13 1.513(3)
C12 H12A 0.9900
C12 H12B 0.9900
C13 C18 1.394(3)
C13 C14 1.418(3)
C14 N3 1.385(3)
C14 C15 1.412(3)
C15 C16 1.395(3)
C15 H15 0.9500
C16 C17 1.380(3)
C16 H16 0.9500
C17 C18 1.396(3)
C17 H17 0.9500
C18 H18 0.9500
C19 N3 1.453(3)
C19 C20 1.523(3)
C19 H19A 0.9900
C19 H19B 0.9900
C20 S2 1.817(2)
C20 H20A 0.9900
C20 H20B 0.9900
N1 H2N 0.85(3)
N2 H1N 0.85(3)
N3 H3N 0.84(3)

loop_
_geom_hbond_atom_site_label_D
_geom_hbond_atom_site_label_H
_geom_hbond_atom_site_label_A
_geom_hbond_distance_DH
_geom_hbond_distance_HA
_geom_hbond_distance_DA
_geom_hbond_angle_DHA
N1 H2N S2 0.85(3) 2.78(3) 3.340(2) 124(2)
N3 H3N N2 0.84(3) 2.25(3) 2.917(3) 137(3)

loop_
_geom_torsion_atom_site_label_1
_geom_torsion_atom_site_label_2
_geom_torsion_atom_site_label_3
_geom_torsion_atom_site_label_4
_geom_torsion
C6 C1 C2 C3 -0.4(3)
S2 C1 C2 C3 179.56(17)
C6 C1 C2 C7 -178.1(2)
S2 C1 C2 C7 1.9(3)
C1 C2 C3 C4 0.0(3)
C7 C2 C3 C4 177.7(2)
C2 C3 C4 C5 -0.1(3)
C3 C4 C5 C6 0.7(4)
C4 C5 C6 C1 -1.1(4)
C2 C1 C6 C5 0.9(3)
S2 C1 C6 C5 -179.01(18)
C3 C2 C7 N1 -100.3(2)
C1 C2 C7 N1 77.3(3)
N1 C8 C9 S1 -58.9(2)
S1 C10 C11 N2 -63.2(2)
N2 C12 C13 C18 -122.7(2)
N2 C12 C13 C14 60.6(3)
C18 C13 C14 N3 178.8(2)
C12 C13 C14 N3 -4.5(3)
C18 C13 C14 C15 -4.0(3)
C12 C13 C14 C15 172.8(2)
N3 C14 C15 C16 179.0(2)
C13 C14 C15 C16 1.9(3)
C14 C15 C16 C17 1.0(3)
C15 C16 C17 C18 -1.7(3)
C14 C13 C18 C17 3.4(3)
C12 C13 C18 C17 -173.4(2)
C16 C17 C18 C13 -0.5(3)
N3 C19 C20 S2 -69.4(2)
C9 C8 N1 C7 -177.9(2)
C2 C7 N1 C8 -167.4(2)
C10 C11 N2 C12 -164.93(19)
C13 C12 N2 C11 75.5(2)
C15 C14 N3 C19 7.4(3)
C13 C14 N3 C19 -175.5(2)
C20 C19 N3 C14 178.60(19)
C11 C10 S1 C9 -175.68(18)
C8 C9 S1 C10 -68.7(2)
C6 C1 S2 C20 -10.9(2)
C2 C1 S2 C20 169.16(17)
C19 C20 S2 C1 -176.23(15)
